data_4135033
loop_
_publ_author_name
'Zhou, Xue-Quan'
'Xiao, Ming'
'Vadde, Ramu'
'Hilgendorf, Jonathan'
'Li, Xuezhao'
'Papadopoulou, Panagiota'
'Siegler, Maxime A.'
'Kros, Alexander'
'Sun, Wen'
'Bonnet, Sylvestre'

_publ_section_title
;
 The self-assembly of a cyclometalated palladium photosensitizer into
 proteins-stabilized nanorods triggered drug uptake in vitro and in vivo.
;
_journal_name_full 'Journal of the American Chemical Society'
_journal_paper_doi 10.1021/jacs.0c01369
_journal_year 2020
_chemical_formula_moiety 'C22 H17 N4 Pd, F6 P'
_chemical_formula_sum 'C22 H17 F6 N4 P Pd'
_chemical_formula_weight 588.77
_space_group_crystal_system triclinic
_space_group_IT_number 2
_space_group_name_Hall '-P 1'
_space_group_name_H-M_alt 'P -1'
_atom_sites_solution_hydrogens geom
_atom_sites_solution_primary direct
_atom_sites_solution_secondary difmap
_audit_creation_method SHELXL-2018/3
_cell_angle_alpha 111.159(2)
_cell_angle_beta 95.1949(18)
_cell_angle_gamma 100.328(2)
_cell_formula_units_Z 2
_cell_length_a 7.13321(15)
_cell_length_b 12.3984(3)
_cell_length_c 12.5417(3)
_cell_measurement_reflns_used 10002
_cell_measurement_temperature 110(2)
_cell_measurement_theta_max 27.66
_cell_measurement_theta_min 2.93
_cell_volume 1002.98(4)
_computing_cell_refinement 'CrysAlisPro 1.171.39.29c (Rigaku OD, 2017)'
_computing_data_collection 'CrysAlisPro 1.171.39.29c (Rigaku OD, 2017)'
_computing_data_reduction 'CrysAlisPro 1.171.39.29c (Rigaku OD, 2017)'
_computing_molecular_graphics 'SHELXTL v6.10 (Sheldrick, 2008)'
_computing_publication_material 'SHELXTL v6.10 (Sheldrick, 2008)'
_computing_structure_refinement 'SHELXL-2018/3 (Sheldrick, 2018)'
_computing_structure_solution 'SHELXS-2018/3 (Sheldrick, 2018)'
_diffrn_ambient_temperature 110(2)
_diffrn_measured_fraction_theta_full 0.999
_diffrn_measured_fraction_theta_max 1.000
_diffrn_measurement_device_type 'SuperNova, Dual, Cu at zero, Atlas'
_diffrn_measurement_method '\w scans'
_diffrn_radiation_monochromator mirror
_diffrn_radiation_source 'SuperNova (Mo) X-ray Source'
_diffrn_radiation_type MoK\a
_diffrn_radiation_wavelength 0.71073
_diffrn_reflns_av_R_equivalents 0.0267
_diffrn_reflns_av_unetI/netI 0.0292
_diffrn_reflns_Laue_measured_fraction_full 0.999
_diffrn_reflns_Laue_measured_fraction_max 1.000
_diffrn_reflns_limit_h_max 9
_diffrn_reflns_limit_h_min -9
_diffrn_reflns_limit_k_max 16
_diffrn_reflns_limit_k_min -16
_diffrn_reflns_limit_l_max 16
_diffrn_reflns_limit_l_min -16
_diffrn_reflns_number 15557
_diffrn_reflns_point_group_measured_fraction_full 0.999
_diffrn_reflns_point_group_measured_fraction_max 1.000
_diffrn_reflns_theta_full 25.242
_diffrn_reflns_theta_max 27.499
_diffrn_reflns_theta_min 1.983
_exptl_absorpt_coefficient_mu 1.081
_exptl_absorpt_correction_T_max 1.000
_exptl_absorpt_correction_T_min 0.745
_exptl_absorpt_correction_type gaussian
_exptl_absorpt_process_details
;
CrysAlisPro 1.171.39.29c (Rigaku Oxford Diffraction, 2017)
Numerical absorption correction based on gaussian integration over
			a multifaceted crystal model
Empirical absorption correction using spherical harmonics,
 implemented in SCALE3 ABSPACK scaling algorithm.
;
_exptl_crystal_colour yellow
_exptl_crystal_density_diffrn 1.950
_exptl_crystal_description needle
_exptl_crystal_F_000 584
_exptl_crystal_size_max 0.25
_exptl_crystal_size_mid 0.06
_exptl_crystal_size_min 0.03
_refine_diff_density_max 0.509
_refine_diff_density_min -0.485
_refine_diff_density_rms 0.078
_refine_ls_extinction_method none
_refine_ls_goodness_of_fit_ref 1.055
_refine_ls_hydrogen_treatment constr
_refine_ls_matrix_type full
_refine_ls_number_parameters 309
_refine_ls_number_reflns 4607
_refine_ls_number_restraints 0
_refine_ls_restrained_S_all 1.055
_refine_ls_R_factor_all 0.0281
_refine_ls_R_factor_gt 0.0245
_refine_ls_shift/su_max 0.001
_refine_ls_shift/su_mean 0.000
_refine_ls_structure_factor_coef Fsqd
_refine_ls_weighting_details 'w=1/[\s^2^(Fo^2^)+(0.0193P)^2^+0.9249P] where P=(Fo^2^+2Fc^2^)/3'
_refine_ls_weighting_scheme calc
_refine_ls_wR_factor_gt 0.0533
_refine_ls_wR_factor_ref 0.0553
_reflns_Friedel_coverage 0.000
_reflns_number_gt 4258
_reflns_number_total 4607
_reflns_threshold_expression 'I > 2\s(I)'
_cod_data_source_file ja0c01369_si_002.cif
_cod_data_source_block 1_PF6
_cod_database_code 4135033
_shelx_shelxl_version_number 2018/3
_shelx_space_group_comment
;
The symmetry employed for this shelxl refinement is uniquely defined
by the following loop, which should always be used as a source of
symmetry information in preference to the above space-group names.
They are only intended as comments.
;
_oxdiff_exptl_absorpt_empirical_full_min 0.802
_oxdiff_exptl_absorpt_empirical_full_max 1.658
_oxdiff_exptl_absorpt_empirical_details
;
Empirical correction (ABSPACK) includes:
- Absorption correction using spherical harmonics
- Frame scaling
;

loop_
_space_group_symop_operation_xyz
'x, y, z'
'-x, -y, -z'

loop_
_atom_site_label
_atom_site_type_symbol
_atom_site_fract_x
_atom_site_fract_y
_atom_site_fract_z
_atom_site_U_iso_or_equiv
_atom_site_adp_type
_atom_site_occupancy
_atom_site_site_symmetry_order
_atom_site_calc_flag
_atom_site_refinement_flags_posn
_atom_site_refinement_flags_adp
_atom_site_refinement_flags_occupancy
_atom_site_disorder_assembly
_atom_site_disorder_group
Pd1 Pd 0.21594(2) 0.51620(2) 0.45754(2) 0.01269(5) Uani 1 1 d . . . . .
C1 C 0.3053(3) 0.6726(2) 0.72470(19) 0.0216(5) Uani 1 1 d . . . . .
H1 H 0.294199 0.738627 0.705002 0.026 Uiso 1 1 calc R U . . .
C2 C 0.3371(3) 0.6901(2) 0.84011(19) 0.0258(5) Uani 1 1 d . . . . .
H2 H 0.346679 0.766343 0.898567 0.031 Uiso 1 1 calc R U . . .
C3 C 0.3550(3) 0.5948(2) 0.86940(19) 0.0263(5) Uani 1 1 d . . . . .
H3 H 0.373168 0.603854 0.948399 0.032 Uiso 1 1 calc R U . . .
C4 C 0.3461(3) 0.4863(2) 0.78228(19) 0.0225(5) Uani 1 1 d . . . . .
H4 H 0.360142 0.420151 0.801022 0.027 Uiso 1 1 calc R U . . .
C5 C 0.3164(3) 0.47399(19) 0.66647(18) 0.0163(4) Uani 1 1 d . . . . .
C6 C 0.3139(3) 0.36343(19) 0.56886(18) 0.0161(4) Uani 1 1 d . . . . .
C7 C 0.3614(3) 0.2666(2) 0.58438(19) 0.0195(4) Uani 1 1 d . . . . .
H7 H 0.390951 0.267519 0.660135 0.023 Uiso 1 1 calc R U . . .
C8 C 0.3654(3) 0.1677(2) 0.4873(2) 0.0216(5) Uani 1 1 d . . . . .
H8 H 0.406196 0.102146 0.496301 0.026 Uiso 1 1 calc R U . . .
C9 C 0.3104(3) 0.1648(2) 0.3788(2) 0.0205(5) Uani 1 1 d . . . . .
H9 H 0.313014 0.096947 0.312551 0.025 Uiso 1 1 calc R U . . .
C10 C 0.2496(3) 0.26182(19) 0.36435(18) 0.0168(4) Uani 1 1 d . . . . .
C11 C 0.1064(4) 0.1261(2) 0.1642(2) 0.0272(5) Uani 1 1 d . . . . .
H11A H 0.213286 0.099592 0.126029 0.041 Uiso 1 1 calc R U . . .
H11B H 0.002898 0.124369 0.106245 0.041 Uiso 1 1 calc R U . . .
H11C H 0.056649 0.073031 0.202306 0.041 Uiso 1 1 calc R U . . .
C12 C 0.1755(3) 0.34109(19) 0.21279(17) 0.0165(4) Uani 1 1 d . . . . .
C13 C 0.1695(3) 0.3144(2) 0.09305(18) 0.0211(5) Uani 1 1 d . . . . .
H13 H 0.166711 0.235609 0.042093 0.025 Uiso 1 1 calc R U . . .
C14 C 0.1677(3) 0.4013(2) 0.04949(18) 0.0229(5) Uani 1 1 d . . . . .
H14 H 0.166343 0.382588 -0.031049 0.028 Uiso 1 1 calc R U . . .
C15 C 0.1677(3) 0.5161(2) 0.12232(19) 0.0214(5) Uani 1 1 d . . . . .
H15 H 0.165615 0.576318 0.092501 0.026 Uiso 1 1 calc R U . . .
C16 C 0.1710(3) 0.54113(19) 0.23951(18) 0.0160(4) Uani 1 1 d . . . . .
C17 C 0.1801(3) 0.45553(17) 0.28617(16) 0.0146(4) Uani 0.58(2) 1 d . . P A 1
N2' N 0.1801(3) 0.45553(17) 0.28617(16) 0.0146(4) Uani 0.42(2) 1 d . . P A 2
C18 C 0.1606(3) 0.65849(19) 0.32215(18) 0.0152(4) Uani 1 1 d . . . . .
C19 C 0.1381(3) 0.7523(2) 0.2904(2) 0.0211(5) Uani 1 1 d . . . . .
H19 H 0.132514 0.743540 0.211632 0.025 Uiso 1 1 calc R U . . .
C20 C 0.1240(3) 0.8585(2) 0.3738(2) 0.0244(5) Uani 1 1 d . . . . .
H20 H 0.111044 0.923824 0.353439 0.029 Uiso 1 1 calc R U . . .
C21 C 0.1290(3) 0.8682(2) 0.4870(2) 0.0227(5) Uani 1 1 d . . . . .
H21 H 0.119189 0.940116 0.545935 0.027 Uiso 1 1 calc R U . . .
C22 C 0.1484(3) 0.7714(2) 0.51321(19) 0.0190(4) Uani 1 1 d . . . . .
H22 H 0.148556 0.777999 0.591073 0.023 Uiso 1 1 calc R U . . .
N1 N 0.2889(2) 0.56658(16) 0.63826(15) 0.0162(4) Uani 1 1 d . . . . .
N2 N 0.2619(3) 0.36350(17) 0.45936(16) 0.0152(4) Uani 0.58(2) 1 d . . P A 1
C17' C 0.2619(3) 0.36350(17) 0.45936(16) 0.0152(4) Uani 0.42(2) 1 d . . P A 2
N3 N 0.1770(3) 0.24943(16) 0.25241(15) 0.0190(4) Uani 1 1 d . . . . .
N4 N 0.1672(2) 0.66813(15) 0.43405(15) 0.0151(4) Uani 1 1 d . . . . .
P1 P 0.58530(8) 0.91020(5) 0.18194(5) 0.01916(12) Uani 1 1 d . . . . .
F1 F 0.5365(2) 0.92719(13) 0.30828(11) 0.0330(3) Uani 1 1 d . . . . .
F2 F 0.8045(2) 0.91561(16) 0.22632(15) 0.0440(4) Uani 1 1 d . . . . .
F3 F 0.6343(2) 0.89458(13) 0.05673(11) 0.0343(4) Uani 1 1 d . . . . .
F4 F 0.3649(2) 0.90451(16) 0.13898(13) 0.0405(4) Uani 1 1 d . . . . .
F5 F 0.5337(2) 0.76900(13) 0.14540(13) 0.0403(4) Uani 1 1 d . . . . .
F6 F 0.6359(2) 1.05119(12) 0.21913(12) 0.0354(4) Uani 1 1 d . . . . .

loop_
_atom_site_aniso_label
_atom_site_aniso_U_11
_atom_site_aniso_U_22
_atom_site_aniso_U_33
_atom_site_aniso_U_23
_atom_site_aniso_U_13
_atom_site_aniso_U_12
Pd1 0.01247(9) 0.01127(8) 0.01307(8) 0.00331(6) 0.00296(6) 0.00215(6)
C1 0.0190(11) 0.0198(11) 0.0213(11) 0.0028(9) 0.0023(9) 0.0039(9)
C2 0.0199(12) 0.0285(13) 0.0191(11) -0.0012(10) 0.0019(9) 0.0037(10)
C3 0.0193(12) 0.0398(15) 0.0164(10) 0.0086(10) 0.0025(9) 0.0031(11)
C4 0.0187(12) 0.0284(13) 0.0214(11) 0.0124(10) 0.0024(9) 0.0026(10)
C5 0.0067(10) 0.0192(11) 0.0217(10) 0.0091(9) -0.0007(8) -0.0015(8)
C6 0.0098(10) 0.0184(11) 0.0195(10) 0.0079(9) 0.0028(8) 0.0007(8)
C7 0.0140(11) 0.0204(11) 0.0247(11) 0.0111(9) 0.0016(9) 0.0009(9)
C8 0.0175(11) 0.0162(11) 0.0346(12) 0.0130(10) 0.0061(10) 0.0044(9)
C9 0.0195(11) 0.0134(10) 0.0271(11) 0.0050(9) 0.0091(9) 0.0033(9)
C10 0.0141(10) 0.0158(10) 0.0204(10) 0.0066(8) 0.0072(8) 0.0017(8)
C11 0.0336(14) 0.0169(12) 0.0237(11) 0.0009(9) 0.0064(10) 0.0018(10)
C12 0.0141(10) 0.0161(10) 0.0160(10) 0.0032(8) 0.0028(8) 0.0014(8)
C13 0.0202(12) 0.0204(12) 0.0168(10) 0.0006(9) 0.0026(9) 0.0048(9)
C14 0.0230(12) 0.0313(13) 0.0141(10) 0.0061(9) 0.0039(9) 0.0103(10)
C15 0.0212(12) 0.0256(12) 0.0210(11) 0.0118(9) 0.0039(9) 0.0077(10)
C16 0.0113(10) 0.0173(11) 0.0176(10) 0.0056(8) 0.0016(8) 0.0019(8)
C17 0.0112(10) 0.0163(10) 0.0142(9) 0.0042(8) 0.0024(7) 0.0015(8)
N2' 0.0112(10) 0.0163(10) 0.0142(9) 0.0042(8) 0.0024(7) 0.0015(8)
C18 0.0096(10) 0.0152(10) 0.0198(10) 0.0064(8) 0.0016(8) 0.0013(8)
C19 0.0188(11) 0.0194(11) 0.0243(11) 0.0095(9) 0.0006(9) 0.0017(9)
C20 0.0187(12) 0.0179(11) 0.0354(13) 0.0114(10) -0.0021(10) 0.0018(9)
C21 0.0152(11) 0.0146(11) 0.0308(12) 0.0017(9) -0.0003(9) 0.0025(9)
C22 0.0126(10) 0.0186(11) 0.0215(10) 0.0031(9) 0.0017(8) 0.0031(9)
N1 0.0138(9) 0.0167(9) 0.0156(8) 0.0038(7) 0.0028(7) 0.0023(7)
N2 0.0127(10) 0.0145(10) 0.0181(9) 0.0060(8) 0.0043(7) 0.0019(8)
C17' 0.0127(10) 0.0145(10) 0.0181(9) 0.0060(8) 0.0043(7) 0.0019(8)
N3 0.0232(10) 0.0141(9) 0.0174(9) 0.0024(7) 0.0069(7) 0.0046(8)
N4 0.0117(9) 0.0135(9) 0.0176(8) 0.0043(7) 0.0014(7) 0.0011(7)
P1 0.0221(3) 0.0155(3) 0.0169(3) 0.0029(2) 0.0031(2) 0.0043(2)
F1 0.0431(9) 0.0321(8) 0.0196(7) 0.0082(6) 0.0077(6) 0.0009(7)
F2 0.0243(8) 0.0594(12) 0.0537(10) 0.0288(9) 0.0006(7) 0.0112(8)
F3 0.0491(10) 0.0324(8) 0.0209(7) 0.0059(6) 0.0144(6) 0.0129(7)
F4 0.0243(8) 0.0567(11) 0.0428(9) 0.0227(8) 0.0010(7) 0.0096(7)
F5 0.0604(11) 0.0157(7) 0.0377(8) 0.0042(6) 0.0080(8) 0.0048(7)
F6 0.0565(10) 0.0165(7) 0.0315(8) 0.0058(6) 0.0156(7) 0.0073(7)

loop_
_atom_type_symbol
_atom_type_description
_atom_type_scat_dispersion_real
_atom_type_scat_dispersion_imag
_atom_type_scat_source
C C 0.0033 0.0016 'International Tables Vol C Tables 4.2.6.8 and 6.1.1.4'
H H 0.0000 0.0000 'International Tables Vol C Tables 4.2.6.8 and 6.1.1.4'
N N 0.0061 0.0033 'International Tables Vol C Tables 4.2.6.8 and 6.1.1.4'
F F 0.0171 0.0103 'International Tables Vol C Tables 4.2.6.8 and 6.1.1.4'
P P 0.1023 0.0942 'International Tables Vol C Tables 4.2.6.8 and 6.1.1.4'
Pd Pd -0.9988 1.0072 'International Tables Vol C Tables 4.2.6.8 and 6.1.1.4'

loop_
_geom_angle_atom_site_label_1
_geom_angle_atom_site_label_2
_geom_angle_atom_site_label_3
_geom_angle
_geom_angle_site_symmetry_1
_geom_angle_site_symmetry_3
_geom_angle_publ_flag
N2' Pd1 C17' 92.19(8) . . ?
C17 Pd1 N2 92.19(8) . . ?
N2' Pd1 N4 80.94(7) . . ?
C17 Pd1 N4 80.94(7) . . ?
C17' Pd1 N4 173.09(7) . . ?
N2 Pd1 N4 173.09(7) . . ?
N2' Pd1 N1 171.10(7) . . ?
C17 Pd1 N1 171.10(7) . . ?
C17' Pd1 N1 81.00(7) . . ?
N2 Pd1 N1 81.00(7) . . ?
N4 Pd1 N1 105.77(7) . . ?
N1 C1 C2 123.2(2) . . ?
N1 C1 H1 118.4 . . ?
C2 C1 H1 118.4 . . ?
C1 C2 C3 118.7(2) . . ?
C1 C2 H2 120.6 . . ?
C3 C2 H2 120.6 . . ?
C4 C3 C2 119.0(2) . . ?
C4 C3 H3 120.5 . . ?
C2 C3 H3 120.5 . . ?
C3 C4 C5 119.8(2) . . ?
C3 C4 H4 120.1 . . ?
C5 C4 H4 120.1 . . ?
N1 C5 C4 120.7(2) . . ?
N1 C5 C6 115.94(18) . . ?
C4 C5 C6 123.3(2) . . ?
C7 C6 C17' 122.2(2) . . ?
C7 C6 N2 122.2(2) . . ?
C7 C6 C5 122.45(19) . . ?
C17' C6 C5 115.33(18) . . ?
N2 C6 C5 115.33(18) . . ?
C6 C7 C8 118.8(2) . . ?
C6 C7 H7 120.6 . . ?
C8 C7 H7 120.6 . . ?
C9 C8 C7 119.8(2) . . ?
C9 C8 H8 120.1 . . ?
C7 C8 H8 120.1 . . ?
C8 C9 C10 120.6(2) . . ?
C8 C9 H9 119.7 . . ?
C10 C9 H9 119.7 . . ?
C17' C10 N3 122.28(19) . . ?
N2 C10 N3 122.28(19) . . ?
C17' C10 C9 119.57(19) . . ?
N2 C10 C9 119.57(19) . . ?
N3 C10 C9 118.15(19) . . ?
N3 C11 H11A 109.5 . . ?
N3 C11 H11B 109.5 . . ?
H11A C11 H11B 109.5 . . ?
N3 C11 H11C 109.5 . . ?
H11A C11 H11C 109.5 . . ?
H11B C11 H11C 109.5 . . ?
N2' C12 N3 122.39(18) . . ?
C17 C12 N3 122.39(18) . . ?
N2' C12 C13 119.4(2) . . ?
C17 C12 C13 119.4(2) . . ?
N3 C12 C13 118.22(19) . . ?
C14 C13 C12 120.6(2) . . ?
C14 C13 H13 119.7 . . ?
C12 C13 H13 119.7 . . ?
C13 C14 C15 120.4(2) . . ?
C13 C14 H14 119.8 . . ?
C15 C14 H14 119.8 . . ?
C16 C15 C14 118.6(2) . . ?
C16 C15 H15 120.7 . . ?
C14 C15 H15 120.7 . . ?
C15 C16 N2' 121.9(2) . . ?
C15 C16 C17 121.9(2) . . ?
C15 C16 C18 122.40(19) . . ?
N2' C16 C18 115.64(18) . . ?
C17 C16 C18 115.64(18) . . ?
C12 C17 C16 119.00(18) . . ?
C12 C17 Pd1 126.11(15) . . ?
C16 C17 Pd1 114.77(14) . . ?
C12 N2' C16 119.00(18) . . ?
C12 N2' Pd1 126.11(15) . . ?
C16 N2' Pd1 114.77(14) . . ?
N4 C18 C19 121.40(19) . . ?
N4 C18 C16 114.76(18) . . ?
C19 C18 C16 123.79(19) . . ?
C20 C19 C18 119.7(2) . . ?
C20 C19 H19 120.2 . . ?
C18 C19 H19 120.2 . . ?
C21 C20 C19 119.0(2) . . ?
C21 C20 H20 120.5 . . ?
C19 C20 H20 120.5 . . ?
C20 C21 C22 118.7(2) . . ?
C20 C21 H21 120.6 . . ?
C22 C21 H21 120.6 . . ?
N4 C22 C21 123.3(2) . . ?
N4 C22 H22 118.3 . . ?
C21 C22 H22 118.3 . . ?
C1 N1 C5 118.33(18) . . ?
C1 N1 Pd1 129.59(15) . . ?
C5 N1 Pd1 112.05(14) . . ?
C10 N2 C6 118.51(18) . . ?
C10 N2 Pd1 126.24(15) . . ?
C6 N2 Pd1 115.25(14) . . ?
C10 C17' C6 118.51(18) . . ?
C10 C17' Pd1 126.24(15) . . ?
C6 C17' Pd1 115.25(14) . . ?
C10 N3 C12 126.45(18) . . ?
C10 N3 C11 116.90(18) . . ?
C12 N3 C11 116.50(18) . . ?
C22 N4 C18 117.78(18) . . ?
C22 N4 Pd1 129.24(15) . . ?
C18 N4 Pd1 112.94(13) . . ?
F3 P1 F2 90.19(9) . . ?
F3 P1 F4 90.54(8) . . ?
F2 P1 F4 179.24(9) . . ?
F3 P1 F6 89.59(8) . . ?
F2 P1 F6 90.00(9) . . ?
F4 P1 F6 90.20(9) . . ?
F3 P1 F1 179.49(9) . . ?
F2 P1 F1 89.79(9) . . ?
F4 P1 F1 89.47(8) . . ?
F6 P1 F1 89.90(8) . . ?
F3 P1 F5 90.79(8) . . ?
F2 P1 F5 90.15(10) . . ?
F4 P1 F5 89.65(9) . . ?
F6 P1 F5 179.59(9) . . ?
F1 P1 F5 89.72(8) . . ?

loop_
_geom_bond_atom_site_label_1
_geom_bond_atom_site_label_2
_geom_bond_distance
_geom_bond_site_symmetry_2
_geom_bond_publ_flag
Pd1 N2' 1.9786(18) . ?
Pd1 C17 1.9786(18) . ?
Pd1 C17' 1.9860(19) . ?
Pd1 N2 1.9860(19) . ?
Pd1 N4 2.0912(18) . ?
Pd1 N1 2.1086(17) . ?
C1 N1 1.346(3) . ?
C1 C2 1.375(3) . ?
C1 H1 0.9500 . ?
C2 C3 1.381(4) . ?
C2 H2 0.9500 . ?
C3 C4 1.380(3) . ?
C3 H3 0.9500 . ?
C4 C5 1.396(3) . ?
C4 H4 0.9500 . ?
C5 N1 1.357(3) . ?
C5 C6 1.468(3) . ?
C6 C7 1.377(3) . ?
C6 C17' 1.390(3) . ?
C6 N2 1.390(3) . ?
C7 C8 1.388(3) . ?
C7 H7 0.9500 . ?
C8 C9 1.368(3) . ?
C8 H8 0.9500 . ?
C9 C10 1.413(3) . ?
C9 H9 0.9500 . ?
C10 C17' 1.369(3) . ?
C10 N2 1.369(3) . ?
C10 N3 1.395(3) . ?
C11 N3 1.489(3) . ?
C11 H11A 0.9800 . ?
C11 H11B 0.9800 . ?
C11 H11C 0.9800 . ?
C12 N2' 1.377(3) . ?
C12 C17 1.377(3) . ?
C12 N3 1.396(3) . ?
C12 C13 1.411(3) . ?
C13 C14 1.374(3) . ?
C13 H13 0.9500 . ?
C14 C15 1.386(3) . ?
C14 H14 0.9500 . ?
C15 C16 1.385(3) . ?
C15 H15 0.9500 . ?
C16 N2' 1.393(3) . ?
C16 C17 1.393(3) . ?
C16 C18 1.470(3) . ?
C18 N4 1.361(3) . ?
C18 C19 1.388(3) . ?
C19 C20 1.383(3) . ?
C19 H19 0.9500 . ?
C20 C21 1.377(3) . ?
C20 H20 0.9500 . ?
C21 C22 1.379(3) . ?
C21 H21 0.9500 . ?
C22 N4 1.346(3) . ?
C22 H22 0.9500 . ?
P1 F3 1.5905(14) . ?
P1 F2 1.5931(16) . ?
P1 F4 1.5958(16) . ?
P1 F6 1.5994(15) . ?
P1 F1 1.6005(14) . ?
P1 F5 1.6031(15) . ?

loop_
_geom_torsion_atom_site_label_1
_geom_torsion_atom_site_label_2
_geom_torsion_atom_site_label_3
_geom_torsion_atom_site_label_4
_geom_torsion
_geom_torsion_site_symmetry_1
_geom_torsion_site_symmetry_2
_geom_torsion_site_symmetry_3
_geom_torsion_site_symmetry_4
_geom_torsion_publ_flag
N1 C1 C2 C3 0.5(3) . . . . ?
C1 C2 C3 C4 1.9(3) . . . . ?
C2 C3 C4 C5 -1.0(3) . . . . ?
C3 C4 C5 N1 -2.5(3) . . . . ?
C3 C4 C5 C6 177.1(2) . . . . ?
N1 C5 C6 C7 172.41(19) . . . . ?
C4 C5 C6 C7 -7.2(3) . . . . ?
N1 C5 C6 C17' -7.0(3) . . . . ?
C4 C5 C6 C17' 173.39(19) . . . . ?
N1 C5 C6 N2 -7.0(3) . . . . ?
C4 C5 C6 N2 173.39(19) . . . . ?
C17' C6 C7 C8 2.8(3) . . . . ?
N2 C6 C7 C8 2.8(3) . . . . ?
C5 C6 C7 C8 -176.61(19) . . . . ?
C6 C7 C8 C9 -4.2(3) . . . . ?
C7 C8 C9 C10 0.1(3) . . . . ?
C8 C9 C10 C17' 5.7(3) . . . . ?
C8 C9 C10 N2 5.7(3) . . . . ?
C8 C9 C10 N3 -173.7(2) . . . . ?
N2' C12 C13 C14 -0.2(3) . . . . ?
C17 C12 C13 C14 -0.2(3) . . . . ?
N3 C12 C13 C14 179.9(2) . . . . ?
C12 C13 C14 C15 -1.3(3) . . . . ?
C13 C14 C15 C16 0.4(3) . . . . ?
C14 C15 C16 N2' 2.0(3) . . . . ?
C14 C15 C16 C17 2.0(3) . . . . ?
C14 C15 C16 C18 -176.6(2) . . . . ?
N3 C12 C17 C16 -177.63(19) . . . . ?
C13 C12 C17 C16 2.5(3) . . . . ?
N3 C12 C17 Pd1 6.7(3) . . . . ?
C13 C12 C17 Pd1 -173.23(15) . . . . ?
C15 C16 C17 C12 -3.5(3) . . . . ?
C18 C16 C17 C12 175.21(18) . . . . ?
C15 C16 C17 Pd1 172.73(16) . . . . ?
C18 C16 C17 Pd1 -8.6(2) . . . . ?
N3 C12 N2' C16 -177.63(19) . . . . ?
C13 C12 N2' C16 2.5(3) . . . . ?
N3 C12 N2' Pd1 6.7(3) . . . . ?
C13 C12 N2' Pd1 -173.23(15) . . . . ?
C15 C16 N2' C12 -3.5(3) . . . . ?
C18 C16 N2' C12 175.21(18) . . . . ?
C15 C16 N2' Pd1 172.73(16) . . . . ?
C18 C16 N2' Pd1 -8.6(2) . . . . ?
C15 C16 C18 N4 -179.48(19) . . . . ?
N2' C16 C18 N4 1.9(3) . . . . ?
C17 C16 C18 N4 1.9(3) . . . . ?
C15 C16 C18 C19 3.0(3) . . . . ?
N2' C16 C18 C19 -175.7(2) . . . . ?
C17 C16 C18 C19 -175.7(2) . . . . ?
N4 C18 C19 C20 0.7(3) . . . . ?
C16 C18 C19 C20 178.0(2) . . . . ?
C18 C19 C20 C21 -1.2(3) . . . . ?
C19 C20 C21 C22 0.2(3) . . . . ?
C20 C21 C22 N4 1.5(3) . . . . ?
C2 C1 N1 C5 -3.9(3) . . . . ?
C2 C1 N1 Pd1 173.88(16) . . . . ?
C4 C5 N1 C1 4.8(3) . . . . ?
C6 C5 N1 C1 -174.76(18) . . . . ?
C4 C5 N1 Pd1 -173.36(16) . . . . ?
C6 C5 N1 Pd1 7.1(2) . . . . ?
N3 C10 N2 C6 172.35(18) . . . . ?
C9 C10 N2 C6 -7.0(3) . . . . ?
N3 C10 N2 Pd1 -8.7(3) . . . . ?
C9 C10 N2 Pd1 171.95(15) . . . . ?
C7 C6 N2 C10 2.9(3) . . . . ?
C5 C6 N2 C10 -177.65(17) . . . . ?
C7 C6 N2 Pd1 -176.18(16) . . . . ?
C5 C6 N2 Pd1 3.3(2) . . . . ?
N3 C10 C17' C6 172.35(18) . . . . ?
C9 C10 C17' C6 -7.0(3) . . . . ?
N3 C10 C17' Pd1 -8.7(3) . . . . ?
C9 C10 C17' Pd1 171.95(15) . . . . ?
C7 C6 C17' C10 2.9(3) . . . . ?
C5 C6 C17' C10 -177.65(17) . . . . ?
C7 C6 C17' Pd1 -176.18(16) . . . . ?
C5 C6 C17' Pd1 3.3(2) . . . . ?
C17' C10 N3 C12 25.5(3) . . . . ?
N2 C10 N3 C12 25.5(3) . . . . ?
C9 C10 N3 C12 -155.1(2) . . . . ?
C17' C10 N3 C11 -159.06(19) . . . . ?
N2 C10 N3 C11 -159.06(19) . . . . ?
C9 C10 N3 C11 20.3(3) . . . . ?
N2' C12 N3 C10 -24.5(3) . . . . ?
C17 C12 N3 C10 -24.5(3) . . . . ?
C13 C12 N3 C10 155.4(2) . . . . ?
N2' C12 N3 C11 160.1(2) . . . . ?
C17 C12 N3 C11 160.1(2) . . . . ?
C13 C12 N3 C11 -20.0(3) . . . . ?
C21 C22 N4 C18 -2.0(3) . . . . ?
C21 C22 N4 Pd1 175.59(16) . . . . ?
C19 C18 N4 C22 0.9(3) . . . . ?
C16 C18 N4 C22 -176.69(18) . . . . ?
C19 C18 N4 Pd1 -177.09(16) . . . . ?
C16 C18 N4 Pd1 5.3(2) . . . . ?
